data_2208451
loop_
_publ_author_name
'Stephen A. Moggach'
'Simon Parsons'
'Lindsay Sawyer'

_publ_section_title
;
 Glycyl-<small>L</small>-proline hemihydrate at 298K
;
_journal_coeditor_code WN2003
_journal_issue 3
_journal_name_full 'Acta Crystallographica Section E'
_journal_page_first o1046
_journal_page_last o1048
_journal_paper_doi 10.1107/S1600536806004922
_journal_volume 62
_journal_year 2006
_chemical_formula_iupac 'C7 H12 N2 O3, 0.5H2 O'
_chemical_formula_moiety 'C7 H12 N2 O3, 0.5H2 O'
_chemical_formula_sum 'C7 H13 N2 O3.5'
_chemical_formula_weight 181.19
_chemical_name_systematic 'Glycyl-proline hemihydrate'
_space_group_IT_number 4
_symmetry_cell_setting monoclinic
_symmetry_space_group_name_Hall 'P 2yb'
_symmetry_space_group_name_H-M 'P 1 21 1'
_atom_sites_solution_hydrogens 'calc + difmap'
_atom_sites_solution_primary direct
_atom_sites_solution_secondary difmap
_audit_creation_method CRYSTALS_ver_12.82
_cell_angle_alpha 90
_cell_angle_beta 110.818(7)
_cell_angle_gamma 90
_cell_formula_units_Z 4
_cell_length_a 11.171(4)
_cell_length_b 6.619(3)
_cell_length_c 12.371(5)
_cell_measurement_reflns_used 685
_cell_measurement_temperature 293
_cell_measurement_theta_max 20
_cell_measurement_theta_min 4
_cell_volume 855.0(6)
_computing_cell_refinement 'SAINT (Siemens, 1995)'
_computing_data_collection 'SMART (Siemens, 1993)'
_computing_data_reduction SAINT
_computing_molecular_graphics
;
XP (Sheldrick, 1997) and DIAMOND (Crystal Impact, 2004)
;
_computing_publication_material CRYSTALS
_computing_structure_refinement 'CRYSTALS (Betteridge <i>et al.</i>,  2003)'
_computing_structure_solution 'SIR92 (Altomare <i>et al.</i>,  1994)'
_diffrn_ambient_temperature 293
_diffrn_measured_fraction_theta_full 0.998
_diffrn_measured_fraction_theta_max 0.998
_diffrn_measurement_device_type 'Bruker SMART'
_diffrn_measurement_method \w
_diffrn_radiation_monochromator graphite
_diffrn_radiation_type 'Mo K\a'
_diffrn_radiation_wavelength 0.71073
_diffrn_reflns_av_R_equivalents 0.063
_diffrn_reflns_limit_h_max 12
_diffrn_reflns_limit_h_min -13
_diffrn_reflns_limit_k_max 8
_diffrn_reflns_limit_k_min -8
_diffrn_reflns_limit_l_max 15
_diffrn_reflns_limit_l_min -15
_diffrn_reflns_number 5465
_diffrn_reflns_theta_full 26.366
_diffrn_reflns_theta_max 26.366
_diffrn_reflns_theta_min 1.950
_diffrn_standards_decay_% 0
_diffrn_standards_interval_count 0
_diffrn_standards_interval_time 0
_diffrn_standards_number 0
_exptl_absorpt_coefficient_mu 0.113
_exptl_absorpt_correction_T_max 0.99
_exptl_absorpt_correction_T_min 0.73
_exptl_absorpt_correction_type multi-scan
_exptl_absorpt_process_details '(SADABS; Siemens, 1996)'
_exptl_crystal_colour colourless
_exptl_crystal_density_diffrn 1.408
_exptl_crystal_description plate
_exptl_crystal_F_000 388
_exptl_crystal_size_max 0.12
_exptl_crystal_size_mid 0.11
_exptl_crystal_size_min 0.09
_refine_diff_density_max 0.24
_refine_diff_density_min -0.24
_refine_ls_extinction_method None
_refine_ls_goodness_of_fit_ref 0.9753
_refine_ls_hydrogen_treatment mixed
_refine_ls_matrix_type full
_refine_ls_number_parameters 233
_refine_ls_number_reflns 1908
_refine_ls_number_restraints 4
_refine_ls_R_factor_all 0.0763
_refine_ls_R_factor_gt 0.0578
_refine_ls_shift/su_max 0.000089
_refine_ls_structure_factor_coef Fsqd
_refine_ls_weighting_details 'w = 1/[\s^2^(F^2^) + (0.05P)^2^ + 0.49P] where P=[max(Fo^2^,0) + 2Fc^2^]/3'
_refine_ls_weighting_scheme calc
_refine_ls_wR_factor_all 0.1434
_refine_ls_wR_factor_gt 0.1350
_refine_ls_wR_factor_ref 0.1434
_reflns_number_gt 1487
_reflns_number_total 1909
_reflns_threshold_expression I>2\s(I)
_cod_data_source_file wn2003.cif
_cod_data_source_block I
_cod_original_sg_symbol_Hall 'P 2yb '
_cod_original_sg_symbol_H-M P21
_cod_original_formula_sum 'C7 H13 N2 O3.50'
_cod_database_code 2208451

loop_
_symmetry_equiv_pos_as_xyz
x,y,z
-x,y+1/2,-z

loop_
_atom_site_type_symbol
_atom_site_label
_atom_site_fract_x
_atom_site_fract_y
_atom_site_fract_z
_atom_site_U_iso_or_equiv
_atom_site_adp_type
_atom_site_occupancy
N N11 0.4213(3) -0.0745(6) 0.9062(3) 0.0365 Uani 1.0000
C C21 0.3273(4) 0.0884(7) 0.8627(4) 0.0372 Uani 1.0000
C C31 0.3095(4) 0.1297(6) 0.7365(4) 0.0309 Uani 1.0000
O O41 0.3646(3) 0.0276(5) 0.6866(3) 0.0443 Uani 1.0000
N N51 0.2299(3) 0.2803(6) 0.6865(3) 0.0307 Uani 1.0000
C C61 0.1708(4) 0.4258(7) 0.7427(4) 0.0373 Uani 1.0000
C C71 0.1209(4) 0.5894(7) 0.6527(4) 0.0413 Uani 1.0000
C C81 0.0901(4) 0.4790(7) 0.5387(4) 0.0372 Uani 1.0000
C C91 0.1968(4) 0.3201(7) 0.5622(3) 0.0296 Uani 1.0000
C C101 0.3126(4) 0.3972(7) 0.5360(4) 0.0305 Uani 1.0000
O O111 0.3764(3) 0.5397(5) 0.5957(3) 0.0397 Uani 1.0000
O O121 0.3350(3) 0.3195(6) 0.4528(3) 0.0450 Uani 1.0000
N N12 0.3938(3) 0.8920(6) 0.4713(3) 0.0340 Uani 1.0000
C C22 0.3539(4) 0.8173(8) 0.3525(4) 0.0365 Uani 1.0000
C C32 0.2154(4) 0.7497(6) 0.3115(4) 0.0306 Uani 1.0000
O O42 0.1453(3) 0.8150(6) 0.3594(3) 0.0457 Uani 1.0000
N N52 0.1772(3) 0.6175(6) 0.2245(3) 0.0319 Uani 1.0000
C C62 0.0492(4) 0.5256(9) 0.1888(4) 0.0462 Uani 1.0000
C C72 0.0702(5) 0.3248(10) 0.1418(5) 0.0621 Uani 1.0000
C C82 0.1663(5) 0.3697(8) 0.0833(5) 0.0513 Uani 1.0000
C C92 0.2534(4) 0.5365(7) 0.1593(4) 0.0324 Uani 1.0000
C C102 0.2890(4) 0.6934(7) 0.0858(4) 0.0342 Uani 1.0000
O O112 0.2605(3) 0.8723(5) 0.0893(3) 0.0483 Uani 1.0000
O O122 0.3500(3) 0.6245(6) 0.0247(3) 0.0492 Uani 1.0000
O O13 0.4923(4) 0.5626(8) 0.8312(3) 0.0655 Uani 1.0000
H H111 0.4325 -0.0999 0.9806 0.0574 Uiso 1.0000
H H112 0.4964 -0.0368 0.9008 0.0574 Uiso 1.0000
H H113 0.3927 -0.1867 0.8637 0.0574 Uiso 1.0000
H H211 0.3586 0.2121 0.9091 0.0458 Uiso 1.0000
H H212 0.2446 0.0472 0.8683 0.0458 Uiso 1.0000
H H611 0.2350 0.4805 0.8144 0.0474 Uiso 1.0000
H H612 0.1001 0.3622 0.7610 0.0474 Uiso 1.0000
H H711 0.0430 0.6528 0.6584 0.0509 Uiso 1.0000
H H712 0.1869 0.6943 0.6616 0.0509 Uiso 1.0000
H H811 0.0051 0.4133 0.5160 0.0446 Uiso 1.0000
H H812 0.0914 0.5732 0.4770 0.0446 Uiso 1.0000
H H91 0.1623 0.1947 0.5167 0.0359 Uiso 1.0000
H H121 0.4761 0.9317 0.4946 0.0526 Uiso 1.0000
H H122 0.3443 0.9974 0.4744 0.0526 Uiso 1.0000
H H123 0.3855 0.7928 0.5179 0.0526 Uiso 1.0000
H H221 0.3634 0.9267 0.3015 0.0458 Uiso 1.0000
H H222 0.4087 0.7016 0.3493 0.0458 Uiso 1.0000
H H621 0.0208 0.5085 0.2554 0.0570 Uiso 1.0000
H H622 -0.0145 0.6075 0.1285 0.0570 Uiso 1.0000
H H721 0.1056 0.2255 0.2049 0.0770 Uiso 1.0000
H H722 -0.0108 0.2724 0.0851 0.0770 Uiso 1.0000
H H821 0.1222 0.4189 0.0033 0.0636 Uiso 1.0000
H H822 0.2169 0.2477 0.0817 0.0636 Uiso 1.0000
H H92 0.3332 0.4734 0.2142 0.0401 Uiso 1.0000
H H131 0.468(4) 0.569(11) 0.7577(10) 0.063(12) Uiso 1.0000
H H132 0.5720(17) 0.535(10) 0.854(3) 0.063(12) Uiso 1.0000

loop_
_atom_site_aniso_label
_atom_site_aniso_U_11
_atom_site_aniso_U_22
_atom_site_aniso_U_33
_atom_site_aniso_U_12
_atom_site_aniso_U_13
_atom_site_aniso_U_23
N11 0.042(2) 0.034(2) 0.039(2) -0.0020(17) 0.0208(18) 0.0087(17)
C21 0.037(2) 0.040(3) 0.038(2) 0.008(2) 0.017(2) 0.011(2)
C31 0.039(2) 0.024(2) 0.031(2) -0.0047(19) 0.0155(19) 0.0002(19)
O41 0.066(2) 0.0355(18) 0.0388(17) 0.0153(17) 0.0277(17) 0.0031(16)
N51 0.0358(18) 0.0305(19) 0.0295(18) 0.0023(16) 0.0160(15) 0.0013(16)
C61 0.041(2) 0.038(3) 0.039(2) -0.001(2) 0.022(2) -0.006(2)
C71 0.041(2) 0.038(3) 0.048(3) 0.006(2) 0.020(2) 0.000(2)
C81 0.032(2) 0.040(3) 0.039(3) 0.003(2) 0.013(2) 0.004(2)
C91 0.030(2) 0.028(2) 0.031(2) -0.0039(18) 0.0117(17) 0.000(2)
C101 0.031(2) 0.028(2) 0.032(2) 0.0063(19) 0.0102(18) 0.006(2)
O111 0.0356(16) 0.0392(18) 0.0446(17) -0.0080(15) 0.0146(14) -0.0018(17)
O121 0.0510(19) 0.050(2) 0.0417(17) 0.0031(17) 0.0258(15) 0.0027(18)
N12 0.0358(19) 0.0326(19) 0.037(2) -0.0046(17) 0.0165(17) -0.0076(17)
C22 0.036(2) 0.047(3) 0.031(2) -0.004(2) 0.0179(18) -0.007(2)
C32 0.030(2) 0.033(3) 0.032(2) 0.0012(19) 0.0146(18) 0.005(2)
O42 0.0383(17) 0.061(2) 0.0488(18) -0.0016(17) 0.0287(15) -0.0135(19)
N52 0.0283(18) 0.035(2) 0.0357(19) -0.0008(16) 0.0154(16) 0.0006(18)
C62 0.037(2) 0.061(3) 0.045(3) -0.011(2) 0.019(2) -0.010(3)
C72 0.064(3) 0.056(4) 0.072(4) -0.024(3) 0.032(3) -0.011(3)
C82 0.064(3) 0.036(3) 0.058(3) -0.008(2) 0.028(3) -0.007(3)
C92 0.034(2) 0.034(2) 0.032(2) 0.007(2) 0.0154(18) 0.005(2)
C102 0.032(2) 0.040(3) 0.031(2) -0.004(2) 0.0124(19) 0.002(2)
O112 0.063(2) 0.037(2) 0.052(2) 0.0063(17) 0.0292(18) 0.0093(17)
O122 0.055(2) 0.057(2) 0.0492(19) 0.0046(19) 0.0356(18) 0.0030(19)
O13 0.069(3) 0.080(3) 0.047(2) 0.023(3) 0.0198(19) -0.016(2)

loop_
_atom_type_symbol
_atom_type_scat_dispersion_real
_atom_type_scat_dispersion_imag
_atom_type_scat_source
C 0.0033 0.0016 'International Tables Vol C 4.2.6.8 and 6.1.1.4'
H 0.0000 0.0000 'International Tables Vol C 4.2.6.8 and 6.1.1.4'
N 0.0061 0.0033 'International Tables Vol C 4.2.6.8 and 6.1.1.4'
O 0.0106 0.0060 'International Tables Vol C 4.2.6.8 and 6.1.1.4'

loop_
_geom_angle_atom_site_label_1
_geom_angle_atom_site_label_2
_geom_angle_atom_site_label_3
_geom_angle
_geom_angle_publ_flag
C21 N11 H111 109.5 no
C21 N11 H112 109.5 no
H111 N11 H112 109.5 no
C21 N11 H113 109.5 no
H111 N11 H113 109.5 no
H112 N11 H113 109.5 no
N11 C21 C31 108.8(4) yes
N11 C21 H211 109.6 no
C31 C21 H211 109.6 no
N11 C21 H212 109.6 no
C31 C21 H212 109.6 no
H211 C21 H212 109.5 no
C21 C31 O41 120.8(4) yes
C21 C31 N51 115.6(4) yes
O41 C31 N51 123.6(4) yes
C31 N51 C61 127.3(3) yes
C31 N51 C91 119.9(3) yes
C61 N51 C91 112.8(3) yes
N51 C61 C71 103.3(3) yes
N51 C61 H611 111.0 no
C71 C61 H611 111.0 no
N51 C61 H612 111.0 no
C71 C61 H612 111.0 no
H611 C61 H612 109.5 no
C61 C71 C81 104.0(4) yes
C61 C71 H711 110.8 no
C81 C71 H711 110.8 no
C61 C71 H712 110.8 no
C81 C71 H712 110.8 no
H711 C71 H712 109.5 no
C71 C81 C91 104.5(4) yes
C71 C81 H811 110.7 no
C91 C81 H811 110.7 no
C71 C81 H812 110.7 no
C91 C81 H812 110.7 no
H811 C81 H812 109.5 no
C81 C91 N51 102.1(3) yes
C81 C91 C101 112.9(3) yes
N51 C91 C101 111.3(3) yes
C81 C91 H91 110.1 no
N51 C91 H91 110.1 no
C101 C91 H91 110.1 no
C91 C101 O111 118.3(4) yes
C91 C101 O121 117.9(4) yes
O111 C101 O121 123.7(4) yes
C22 N12 H121 109.5 no
C22 N12 H122 109.5 no
H121 N12 H122 109.5 no
C22 N12 H123 109.5 no
H121 N12 H123 109.5 no
H122 N12 H123 109.5 no
N12 C22 C32 110.3(3) yes
N12 C22 H221 109.3 no
C32 C22 H221 109.3 no
N12 C22 H222 109.3 no
C32 C22 H222 109.3 no
H221 C22 H222 109.5 no
C22 C32 O42 119.3(4) yes
C22 C32 N52 117.4(4) yes
O42 C32 N52 123.3(4) yes
C32 N52 C62 120.8(4) yes
C32 N52 C92 127.0(3) yes
C62 N52 C92 112.1(4) yes
N52 C62 C72 102.3(4) yes
N52 C62 H621 111.2 no
C72 C62 H621 111.2 no
N52 C62 H622 111.2 no
C72 C62 H622 111.2 no
H621 C62 H622 109.5 no
C62 C72 C82 104.2(4) yes
C62 C72 H721 110.8 no
C82 C72 H721 110.8 no
C62 C72 H722 110.8 no
C82 C72 H722 110.7 no
H721 C72 H722 109.5 no
C72 C82 C92 104.3(4) yes
C72 C82 H821 110.8 no
C92 C82 H821 110.7 no
C72 C82 H822 110.7 no
C92 C82 H822 110.8 no
H821 C82 H822 109.4 no
C82 C92 N52 103.5(3) yes
C82 C92 C102 111.4(4) yes
N52 C92 C102 113.9(4) yes
C82 C92 H92 109.3 no
N52 C92 H92 109.3 no
C102 C92 H92 109.3 no
C92 C102 O112 120.6(4) yes
C92 C102 O122 114.8(4) yes
O112 C102 O122 124.6(4) yes
H131 O13 H132 105.1(10) no

loop_
_geom_bond_atom_site_label_1
_geom_bond_atom_site_label_2
_geom_bond_distance
_geom_bond_publ_flag
N11 C21 1.467(6) yes
N11 H111 0.900 no
N11 H112 0.900 no
N11 H113 0.900 no
C21 C31 1.526(6) yes
C21 H211 0.990 no
C21 H212 0.990 no
C31 O41 1.219(5) yes
C31 N51 1.332(5) yes
N51 C61 1.474(5) yes
N51 C91 1.471(5) yes
C61 C71 1.511(7) yes
C61 H611 0.990 no
C61 H612 0.990 no
C71 C81 1.515(7) yes
C71 H711 0.990 no
C71 H712 0.990 no
C81 C91 1.538(6) yes
C81 H811 0.990 no
C81 H812 0.990 no
C91 C101 1.529(6) yes
C91 H91 1.000 no
C101 O111 1.253(6) yes
C101 O121 1.253(5) yes
N12 C22 1.461(5) yes
N12 H121 0.900 no
N12 H122 0.900 no
N12 H123 0.900 no
C22 C32 1.515(6) yes
C22 H221 0.990 no
C22 H222 0.990 no
C32 O42 1.217(5) yes
C32 N52 1.334(5) yes
N52 C62 1.470(6) yes
N52 C92 1.467(5) yes
C62 C72 1.503(9) yes
C62 H621 0.990 no
C62 H622 0.990 no
C72 C82 1.521(7) yes
C72 H721 0.989 no
C72 H722 0.990 no
C82 C92 1.549(7) yes
C82 H821 0.990 no
C82 H822 0.990 no
C92 C102 1.524(6) yes
C92 H92 1.000 no
C102 O112 1.231(6) yes
C102 O122 1.268(5) yes
O13 H131 0.852(10) no
O13 H132 0.853(10) no

loop_
_geom_hbond_atom_site_label_D
_geom_hbond_atom_site_label_H
_geom_hbond_atom_site_label_A
_geom_hbond_site_symmetry_A
_geom_hbond_distance_DH
_geom_hbond_distance_HA
_geom_hbond_distance_DA
_geom_hbond_angle_DHA
_geom_hbond_publ_flag
N11 H112 O122 2_646 0.90 1.95 2.728(5) 143 yes
N11 H113 O13 1_545 0.90 2.11 2.789(6) 131 yes
N12 H121 O121 2_656 0.90 2.11 2.876(5) 142 yes
N12 H122 O121 1_565 0.90 2.15 2.896(6) 140 yes
N12 H123 O111 . 0.90 1.95 2.839(5) 168 yes
O13 H131 O111 . 0.852(10) 1.909(18) 2.739(5) 164(5) yes
O13 H132 O112 2_646 0.853(10) 2.06(3) 2.872(5) 160(6) yes

loop_
_cod_related_entry_id
_cod_related_entry_database
_cod_related_entry_code
1 ChemSpider 21468742
